data_4119696
loop_
_publ_author_name
'Ilne Grobler'
'Vincent J. Smith'
'Prashant M. Bhatt'
'Simon A. Herbert'
'Leonard J. Barbour'

_publ_section_title
;
 Tunable Anisotropic Thermal Expansion of a Porous Zinc(II) Metal-Organic
 Framework
;
_journal_name_full 'Journal of the American Chemical Society'
_journal_page_first 6411
_journal_page_last 6414
_journal_paper_doi 10.1021/ja401671p
_journal_volume 135
_journal_year 2013
_chemical_formula_moiety 'C18 H11 N2 O3 Zn (C3H7OH)'
_chemical_formula_sum 'C21 H19 N2 O4 Zn'
_chemical_formula_weight 428.75
_chemical_name_common 'MOF-150 (iso-propanol)'
_chemical_name_systematic
;
 ?
;
_space_group_IT_number 82
_symmetry_cell_setting tetragonal
_symmetry_space_group_name_Hall 'I -4'
_symmetry_space_group_name_H-M 'I -4'
_atom_sites_solution_hydrogens geom
_atom_sites_solution_primary direct
_atom_sites_solution_secondary difmap
_audit_creation_method SHELXL-97
_cell_angle_alpha 90.00
_cell_angle_beta 90.00
_cell_angle_gamma 90.00
_cell_formula_units_Z 8
_cell_length_a 26.1918(19)
_cell_length_b 26.1918(19)
_cell_length_c 5.3960(4)
_cell_measurement_reflns_used 9006
_cell_measurement_temperature 100(2)
_cell_measurement_theta_max 30.4375
_cell_measurement_theta_min 2.4585
_cell_volume 3701.7(5)
_computing_cell_refinement 'SAINT (Bruker, 2009)'
_computing_data_collection 'APEX2 (Bruker, 2009)'
_computing_data_reduction SAINT
_computing_molecular_graphics 'X-Seed (Barbour,2001; Atwood & Barbour,2003)'
_computing_structure_refinement 'SHELXL-97 (Sheldrick, 1997)'
_computing_structure_solution 'SHELXS-97 (Sheldrick, 1990)'
_diffrn_ambient_temperature 100(2)
_diffrn_measured_fraction_theta_full 0.999
_diffrn_measured_fraction_theta_max 0.949
_diffrn_measurement_device_type 'Bruker Apex DUO CCD area-detector'
_diffrn_measurement_method \w
_diffrn_radiation_monochromator multilayer
_diffrn_radiation_source 'Incoatec I\mS microsource'
_diffrn_radiation_type MoK\a
_diffrn_radiation_wavelength 0.71073
_diffrn_reflns_av_R_equivalents 0.0616
_diffrn_reflns_av_sigmaI/netI 0.0504
_diffrn_reflns_limit_h_max 28
_diffrn_reflns_limit_h_min -36
_diffrn_reflns_limit_k_max 35
_diffrn_reflns_limit_k_min -36
_diffrn_reflns_limit_l_max 7
_diffrn_reflns_limit_l_min -7
_diffrn_reflns_number 14644
_diffrn_reflns_theta_full 26.00
_diffrn_reflns_theta_max 30.44
_diffrn_reflns_theta_min 1.10
_exptl_absorpt_coefficient_mu 1.358
_exptl_absorpt_correction_T_max 0.7825
_exptl_absorpt_correction_T_min 0.7321
_exptl_absorpt_correction_type multi-scan
_exptl_absorpt_process_details (SAINT(Bruker,2008))
_exptl_crystal_colour Brown
_exptl_crystal_density_diffrn 1.539
_exptl_crystal_description Block
_exptl_crystal_F_000 1768
_exptl_crystal_size_max 0.25
_exptl_crystal_size_mid 0.22
_exptl_crystal_size_min 0.19
_refine_diff_density_max 2.280
_refine_diff_density_min -0.670
_refine_diff_density_rms 0.111
_refine_ls_abs_structure_details 'Flack H D (1983), Acta Cryst. A39, 876-881'
_refine_ls_abs_structure_Flack 0.036(13)
_refine_ls_extinction_method none
_refine_ls_goodness_of_fit_ref 1.100
_refine_ls_hydrogen_treatment constr
_refine_ls_matrix_type full
_refine_ls_number_parameters 297
_refine_ls_number_reflns 5188
_refine_ls_number_restraints 0
_refine_ls_restrained_S_all 1.100
_refine_ls_R_factor_all 0.0483
_refine_ls_R_factor_gt 0.0453
_refine_ls_shift/su_max 0.001
_refine_ls_shift/su_mean 0.000
_refine_ls_structure_factor_coef Fsqd
_refine_ls_weighting_details 'calc w=1/[\s^2^(Fo^2^)+(0.0785P)^2^+1.4463P] where P=(Fo^2^+2Fc^2^)/3'
_refine_ls_weighting_scheme calc
_refine_ls_wR_factor_gt 0.1224
_refine_ls_wR_factor_ref 0.1238
_reflns_number_gt 4859
_reflns_number_total 5188
_reflns_threshold_expression >2s(I)
_cod_data_source_file ja401671p_si_001_8.cif
_cod_data_source_block C:1_iso-PrOH_100K
_cod_original_sg_symbol_Hall I-4
_cod_database_code 4119696

loop_
_symmetry_equiv_pos_as_xyz
'x, y, z'
'y, -x, -z'
'-x, -y, z'
'-y, x, -z'
'x+1/2, y+1/2, z+1/2'
'y+1/2, -x+1/2, -z+1/2'
'-x+1/2, -y+1/2, z+1/2'
'-y+1/2, x+1/2, -z+1/2'

loop_
_atom_site_label
_atom_site_type_symbol
_atom_site_fract_x
_atom_site_fract_y
_atom_site_fract_z
_atom_site_U_iso_or_equiv
_atom_site_adp_type
_atom_site_occupancy
_atom_site_symmetry_multiplicity
_atom_site_calc_flag
_atom_site_refinement_flags
_atom_site_disorder_assembly
_atom_site_disorder_group
Zn1 Zn 0.215479(11) 0.273170(12) 0.12326(7) 0.01740(10) Uani 1 1 d . . .
O1 O 0.24334(9) 0.27776(8) 0.4505(4) 0.0228(4) Uani 1 1 d . . .
N1 N 0.14157(9) 0.25042(9) 0.1151(6) 0.0214(5) Uani 1 1 d . A .
C12 C 0.01367(10) 0.25039(11) -0.1269(7) 0.0224(5) Uani 1 1 d . . .
O2 O -0.16667(8) 0.27439(9) -0.4106(5) 0.0240(5) Uani 1 1 d . A .
N2 N 0.06016(10) 0.23941(10) 0.0004(5) 0.0216(5) Uani 1 1 d . A .
C10 C 0.04000(11) 0.16679(12) 0.3016(6) 0.0218(6) Uani 1 1 d . A .
H10 H 0.0059 0.1605 0.2494 0.026 Uiso 1 1 calc R . .
C18 C -0.12516(13) 0.28961(14) -0.5066(7) 0.0275(7) Uani 1 1 d . . .
C11 C 0.06912(11) 0.20367(12) 0.1891(6) 0.0200(6) Uani 1 1 d . . .
C9 C 0.06189(11) 0.13856(11) 0.4963(6) 0.0201(6) Uani 1 1 d . . .
C8 C 0.03321(11) 0.10079(12) 0.6268(8) 0.0264(6) Uani 1 1 d . A .
H8 H -0.0009 0.0938 0.5776 0.032 Uiso 1 1 calc R . .
C5 C 0.13393(12) 0.11963(12) 0.7762(6) 0.0241(6) Uani 1 1 d . . .
H5 H 0.1681 0.1257 0.8282 0.029 Uiso 1 1 calc R A .
C2 C 0.12077(11) 0.21149(12) 0.2600(6) 0.0206(6) Uani 1 1 d . A .
C4 C 0.11362(10) 0.14747(11) 0.5725(6) 0.0197(6) Uani 1 1 d . A .
C16A C -0.07804(14) 0.24914(16) -0.1529(9) 0.0254(9) Uani 0.816(7) 1 d P A 2
H16A H -0.1100 0.2390 -0.0858 0.030 Uiso 0.816(7) 1 calc PR A 2
C15 C -0.07694(11) 0.27548(12) -0.3728(8) 0.0259(6) Uani 1 1 d . A .
C14A C -0.02934(15) 0.28754(16) -0.4764(8) 0.0243(9) Uani 0.816(7) 1 d P A 2
H14A H -0.0278 0.3047 -0.6312 0.029 Uiso 0.816(7) 1 calc PR A 2
C1 C 0.10492(12) 0.26559(12) -0.0314(6) 0.0226(6) Uani 1 1 d . . .
H1 H 0.1089 0.2923 -0.1489 0.027 Uiso 1 1 calc R A .
C6 C 0.10463(12) 0.08401(12) 0.8990(7) 0.0270(7) Uani 1 1 d . A .
H6 H 0.1185 0.0659 1.0359 0.032 Uiso 1 1 calc R . .
C3 C 0.14331(11) 0.18435(12) 0.4483(6) 0.0222(6) Uani 1 1 d . . .
H3 H 0.1779 0.1902 0.4935 0.027 Uiso 1 1 calc R A .
O3A O -0.12168(17) 0.31375(19) -0.7037(7) 0.0354(10) Uani 0.816(7) 1 d P A 2
C17A C -0.03354(15) 0.23696(17) -0.0263(9) 0.0259(10) Uani 0.816(7) 1 d P A 2
H17A H -0.0352 0.2196 0.1280 0.031 Uiso 0.816(7) 1 calc PR A 2
C13A C 0.01582(13) 0.27460(14) -0.3547(8) 0.0207(8) Uani 0.816(7) 1 d P A 2
H13A H 0.0479 0.2824 -0.4278 0.025 Uiso 0.816(7) 1 calc PR A 2
C7 C 0.05392(13) 0.07441(13) 0.8213(7) 0.0302(8) Uani 1 1 d . . .
H7 H 0.0341 0.0494 0.9050 0.036 Uiso 1 1 calc R A .
O4 O -0.14789(14) 0.38568(13) -1.0618(7) 0.0550(9) Uani 1 1 d . . .
H4 H -0.1429 0.3622 -0.9588 0.066 Uiso 1 1 calc R . .
C19 C -0.1079(2) 0.4222(2) -1.0441(11) 0.0586(13) Uani 1 1 d . . .
H19 H -0.1173 0.4510 -1.1572 0.070 Uiso 1 1 calc R . .
C21 C -0.0576(3) 0.4023(2) -1.1325(14) 0.0721(16) Uani 1 1 d . . .
H21A H -0.0459 0.3751 -1.0212 0.108 Uiso 1 1 calc R . .
H21B H -0.0325 0.4301 -1.1335 0.108 Uiso 1 1 calc R . .
H21C H -0.0614 0.3886 -1.3005 0.108 Uiso 1 1 calc R . .
C20 C -0.1051(3) 0.4443(2) -0.7874(13) 0.0736(18) Uani 1 1 d . . .
H20A H -0.1359 0.4645 -0.7547 0.110 Uiso 1 1 calc R . .
H20B H -0.0749 0.4663 -0.7739 0.110 Uiso 1 1 calc R . .
H20C H -0.1026 0.4165 -0.6661 0.110 Uiso 1 1 calc R . .
C17B C -0.0216(7) 0.2180(9) -0.168(4) 0.032(5) Uani 0.184(7) 1 d P A 1
H17B H -0.0150 0.1834 -0.1271 0.038 Uiso 0.184(7) 1 calc PR A 1
O3B O -0.1319(9) 0.3284(16) -0.643(14) 0.27(5) Uani 0.184(7) 1 d P A 1
C16B C -0.0722(9) 0.2304(10) -0.276(5) 0.039(5) Uiso 0.184(7) 1 d P A 1
H16B H -0.0997 0.2066 -0.2734 0.047 Uiso 0.184(7) 1 calc PR A 1
C14B C -0.0407(10) 0.3173(10) -0.326(5) 0.047(7) Uani 0.184(7) 1 d P A 1
H14B H -0.0485 0.3516 -0.3692 0.056 Uiso 0.184(7) 1 calc PR A 1
C13B C 0.0075(8) 0.3037(11) -0.208(6) 0.050(8) Uani 0.184(7) 1 d P A 1
H13B H 0.0339 0.3281 -0.1856 0.060 Uiso 0.184(7) 1 calc PR A 1

loop_
_atom_site_aniso_label
_atom_site_aniso_U_11
_atom_site_aniso_U_22
_atom_site_aniso_U_33
_atom_site_aniso_U_23
_atom_site_aniso_U_13
_atom_site_aniso_U_12
Zn1 0.01254(15) 0.01478(16) 0.02487(16) 0.00305(13) 0.00084(12) -0.00263(11)
O1 0.0226(11) 0.0206(10) 0.0252(10) -0.0022(8) -0.0027(8) 0.0044(8)
N1 0.0132(10) 0.0190(11) 0.0321(13) 0.0069(11) -0.0012(11) -0.0018(8)
C12 0.0122(11) 0.0250(13) 0.0299(14) 0.0044(14) -0.0014(13) -0.0005(10)
O2 0.0155(9) 0.0250(10) 0.0315(13) 0.0066(9) -0.0035(8) -0.0003(8)
N2 0.0125(11) 0.0216(12) 0.0308(14) 0.0064(10) -0.0025(10) -0.0009(9)
C10 0.0111(12) 0.0211(13) 0.0332(16) 0.0034(11) -0.0001(10) -0.0014(10)
C18 0.0210(15) 0.0282(16) 0.0332(18) 0.0084(14) -0.0056(13) 0.0005(12)
C11 0.0117(11) 0.0204(13) 0.0278(15) 0.0044(11) -0.0018(10) -0.0013(10)
C9 0.0138(12) 0.0154(12) 0.0311(16) 0.0053(11) 0.0029(11) -0.0004(10)
C8 0.0195(13) 0.0234(13) 0.0362(16) 0.0047(14) 0.0064(14) -0.0004(10)
C5 0.0192(14) 0.0229(14) 0.0301(15) 0.0071(12) -0.0009(12) 0.0041(11)
C2 0.0105(12) 0.0188(13) 0.0324(16) 0.0040(12) 0.0000(11) -0.0025(10)
C4 0.0128(12) 0.0178(12) 0.0284(16) 0.0035(10) -0.0008(10) 0.0024(9)
C16A 0.0117(15) 0.033(2) 0.032(2) 0.0112(19) 0.0007(15) 0.0016(13)
C15 0.0166(12) 0.0264(14) 0.0346(15) 0.0081(15) -0.0050(13) -0.0001(10)
C14A 0.0168(17) 0.033(2) 0.0231(18) 0.0102(16) -0.0010(14) 0.0006(14)
C1 0.0163(13) 0.0217(14) 0.0299(15) 0.0055(12) -0.0014(11) -0.0034(11)
C6 0.0251(14) 0.0236(14) 0.0323(17) 0.0078(13) 0.0065(13) 0.0071(11)
C3 0.0124(12) 0.0203(13) 0.0339(16) 0.0037(11) -0.0038(11) -0.0018(10)
O3A 0.023(2) 0.049(2) 0.0337(18) 0.0187(16) -0.0030(13) 0.0083(16)
C17A 0.0145(17) 0.037(2) 0.026(2) 0.0160(18) -0.0018(15) -0.0031(15)
C13A 0.0128(14) 0.0255(17) 0.0239(18) 0.0043(16) -0.0011(14) 0.0008(12)
C7 0.0263(16) 0.0240(15) 0.041(2) 0.0095(13) 0.0108(13) 0.0025(12)
O4 0.055(2) 0.0426(18) 0.068(2) 0.0198(16) -0.0194(17) -0.0060(15)
C19 0.062(3) 0.050(3) 0.064(3) 0.002(2) -0.013(3) -0.001(2)
C21 0.079(4) 0.064(3) 0.073(4) -0.002(3) -0.012(4) 0.009(3)
C20 0.090(5) 0.056(3) 0.075(4) -0.011(3) -0.030(4) 0.009(3)
C17B 0.021(8) 0.040(11) 0.035(12) 0.006(9) -0.004(8) 0.002(7)
O3B 0.004(8) 0.16(3) 0.65(12) 0.31(6) -0.02(2) -0.012(13)
C14B 0.044(13) 0.038(12) 0.059(17) 0.006(11) -0.012(11) -0.010(10)
C13B 0.017(9) 0.064(16) 0.070(18) 0.027(14) -0.025(10) -0.022(10)

loop_
_atom_type_symbol
_atom_type_description
_atom_type_scat_dispersion_real
_atom_type_scat_dispersion_imag
_atom_type_scat_source
C C 0.0033 0.0016 'International Tables Vol C Tables 4.2.6.8 and 6.1.1.4'
H H 0.0000 0.0000 'International Tables Vol C Tables 4.2.6.8 and 6.1.1.4'
N N 0.0061 0.0033 'International Tables Vol C Tables 4.2.6.8 and 6.1.1.4'
O O 0.0106 0.0060 'International Tables Vol C Tables 4.2.6.8 and 6.1.1.4'
Zn Zn 0.2839 1.4301 'International Tables Vol C Tables 4.2.6.8 and 6.1.1.4'

loop_
_geom_angle_atom_site_label_1
_geom_angle_atom_site_label_2
_geom_angle_atom_site_label_3
_geom_angle
_geom_angle_site_symmetry_1
_geom_angle_site_symmetry_3
O1 Zn1 O1 105.82(6) . 7_554
O1 Zn1 O2 115.88(10) . 8_554
O1 Zn1 O2 101.20(10) 7_554 8_554
O1 Zn1 N1 113.75(12) . .
O1 Zn1 N1 108.46(11) 7_554 .
O2 Zn1 N1 110.59(10) 8_554 .
Zn1 O1 Zn1 127.44(11) . 7
C1 N1 C2 105.9(2) . .
C1 N1 Zn1 128.8(2) . .
C2 N1 Zn1 125.1(2) . .
C17B C12 C13A 100.3(10) . .
C17B C12 C17A 42.0(10) . .
C13A C12 C17A 119.8(3) . .
C17B C12 N2 124.7(9) . .
C13A C12 N2 119.0(3) . .
C17A C12 N2 121.2(3) . .
C17B C12 C13B 120.0(12) . .
C13A C12 C13B 46.0(13) . .
C17A C12 C13B 105.0(10) . .
N2 C12 C13B 115.3(8) . .
C18 O2 Zn1 113.9(2) . 6_454
C1 N2 C11 106.4(2) . .
C1 N2 C12 124.7(3) . .
C11 N2 C12 128.8(3) . .
C11 C10 C9 118.3(3) . .
C11 C10 H10 120.9 . .
C9 C10 H10 120.9 . .
O3A C18 O2 125.0(4) . .
O3A C18 O3B 26(3) . .
O2 C18 O3B 111.7(13) . .
O3A C18 C15 118.4(4) . .
O2 C18 C15 116.5(3) . .
O3B C18 C15 126.5(14) . .
C10 C11 N2 134.3(3) . .
C10 C11 C2 120.8(3) . .
N2 C11 C2 105.0(2) . .
C10 C9 C8 121.2(3) . .
C10 C9 C4 120.9(3) . .
C8 C9 C4 117.9(3) . .
C7 C8 C9 121.3(3) . .
C7 C8 H8 119.4 . .
C9 C8 H8 119.4 . .
C6 C5 C4 120.7(3) . .
C6 C5 H5 119.7 . .
C4 C5 H5 119.7 . .
C3 C2 N1 128.7(3) . .
C3 C2 C11 122.3(3) . .
N1 C2 C11 109.0(3) . .
C3 C4 C5 120.8(3) . .
C3 C4 C9 119.7(3) . .
C5 C4 C9 119.4(3) . .
C15 C16A C17A 121.6(3) . .
C15 C16A H16A 119.2 . .
C17A C16A H16A 119.2 . .
C16B C15 C16A 36.5(12) . .
C16B C15 C14A 106.4(12) . .
C16A C15 C14A 118.4(3) . .
C16B C15 C14B 123.1(15) . .
C16A C15 C14B 103.7(11) . .
C14A C15 C14B 47.8(11) . .
C16B C15 C18 119.9(11) . .
C16A C15 C18 121.5(3) . .
C14A C15 C18 120.1(3) . .
C14B C15 C18 116.2(10) . .
C13A C14A C15 120.8(3) . .
C13A C14A H14A 119.6 . .
C15 C14A H14A 119.6 . .
N1 C1 N2 113.7(3) . .
N1 C1 H1 123.2 . .
N2 C1 H1 123.2 . .
C5 C6 C7 120.0(3) . .
C5 C6 H6 120.0 . .
C7 C6 H6 120.0 . .
C2 C3 C4 118.0(3) . .
C2 C3 H3 121.0 . .
C4 C3 H3 121.0 . .
C16A C17A C12 119.6(4) . .
C16A C17A H17A 120.2 . .
C12 C17A H17A 120.2 . .
C12 C13A C14A 119.7(3) . .
C12 C13A H13A 120.2 . .
C14A C13A H13A 120.2 . .
C8 C7 C6 120.6(3) . .
C8 C7 H7 119.7 . .
C6 C7 H7 119.7 . .
C19 O4 H4 109.5 . .
O4 C19 C21 113.1(5) . .
O4 C19 C20 110.9(6) . .
C21 C19 C20 112.7(6) . .
O4 C19 H19 106.5 . .
C21 C19 H19 106.5 . .
C20 C19 H19 106.5 . .
C19 C21 H21A 109.5 . .
C19 C21 H21B 109.5 . .
H21A C21 H21B 109.5 . .
C19 C21 H21C 109.5 . .
H21A C21 H21C 109.5 . .
H21B C21 H21C 109.5 . .
C19 C20 H20A 109.5 . .
C19 C20 H20B 109.5 . .
H20A C20 H20B 109.5 . .
C19 C20 H20C 109.5 . .
H20A C20 H20C 109.5 . .
H20B C20 H20C 109.5 . .
C12 C17B C16B 124.9(19) . .
C12 C17B H17B 117.6 . .
C16B C17B H17B 117.6 . .
C15 C16B C17B 116.2(19) . .
C15 C16B H16B 121.9 . .
C17B C16B H16B 121.9 . .
C13B C14B C15 117(2) . .
C13B C14B H14B 121.6 . .
C15 C14B H14B 121.6 . .
C14B C13B C12 117.1(17) . .
C14B C13B H13B 121.4 . .
C12 C13B H13B 121.4 . .

loop_
_geom_bond_atom_site_label_1
_geom_bond_atom_site_label_2
_geom_bond_distance
_geom_bond_site_symmetry_2
Zn1 O1 1.915(2) .
Zn1 O1 1.952(2) 7_554
Zn1 O2 1.967(2) 8_554
Zn1 N1 2.026(2) .
O1 Zn1 1.952(2) 7
N1 C1 1.305(4) .
N1 C2 1.396(4) .
C12 C17B 1.27(2) .
C12 C13A 1.384(5) .
C12 C17A 1.396(5) .
C12 N2 1.427(4) .
C12 C13B 1.47(3) .
O2 C18 1.269(4) .
O2 Zn1 1.967(2) 6_454
N2 C1 1.369(4) .
N2 C11 1.403(4) .
C10 C11 1.372(4) .
C10 C9 1.407(4) .
C10 H10 0.9500 .
C18 O3A 1.241(5) .
C18 O3B 1.27(3) .
C18 C15 1.501(4) .
C11 C2 1.421(4) .
C9 C8 1.428(4) .
C9 C4 1.435(4) .
C8 C7 1.369(5) .
C8 H8 0.9500 .
C5 C6 1.378(4) .
C5 C4 1.422(4) .
C5 H5 0.9500 .
C2 C3 1.373(4) .
C4 C3 1.410(4) .
C16A C15 1.373(6) .
C16A C17A 1.388(5) .
C16A H16A 0.9500 .
C15 C16B 1.30(2) .
C15 C14A 1.402(5) .
C15 C14B 1.47(2) .
C14A C13A 1.395(5) .
C14A H14A 0.9500 .
C1 H1 0.9500 .
C6 C7 1.415(5) .
C6 H6 0.9500 .
C3 H3 0.9500 .
C17A H17A 0.9500 .
C13A H13A 0.9500 .
C7 H7 0.9500 .
O4 C19 1.423(7) .
O4 H4 0.8400 .
C19 C21 1.495(9) .
C19 C20 1.503(9) .
C19 H19 1.0000 .
C21 H21A 0.9800 .
C21 H21B 0.9800 .
C21 H21C 0.9800 .
C20 H20A 0.9800 .
C20 H20B 0.9800 .
C20 H20C 0.9800 .
C17B C16B 1.48(3) .
C17B H17B 0.9500 .
C16B H16B 0.9500 .
C14B C13B 1.46(3) .
C14B H14B 0.9500 .
C13B H13B 0.9500 .

loop_
_geom_torsion_atom_site_label_1
_geom_torsion_atom_site_label_2
_geom_torsion_atom_site_label_3
_geom_torsion_atom_site_label_4
_geom_torsion
_geom_torsion_site_symmetry_1
_geom_torsion_site_symmetry_4
O1 Zn1 O1 Zn1 -21.64(12) 7_554 7
O2 Zn1 O1 Zn1 -132.86(15) 8_554 7
N1 Zn1 O1 Zn1 97.32(16) . 7
O1 Zn1 N1 C1 142.7(3) . .
O1 Zn1 N1 C1 -99.9(3) 7_554 .
O2 Zn1 N1 C1 10.2(3) 8_554 .
O1 Zn1 N1 C2 -42.2(3) . .
O1 Zn1 N1 C2 75.2(3) 7_554 .
O2 Zn1 N1 C2 -174.7(3) 8_554 .
C17B C12 N2 C1 154.2(13) . .
C13A C12 N2 C1 25.0(5) . .
C17A C12 N2 C1 -155.3(4) . .
C13B C12 N2 C1 -27.0(15) . .
C17B C12 N2 C11 -30.5(14) . .
C13A C12 N2 C11 -159.7(3) . .
C17A C12 N2 C11 20.0(6) . .
C13B C12 N2 C11 148.3(15) . .
Zn1 O2 C18 O3A 7.5(5) 6_454 .
Zn1 O2 C18 O3B 33(4) 6_454 .
Zn1 O2 C18 C15 -170.5(2) 6_454 .
C9 C10 C11 N2 -177.6(3) . .
C9 C10 C11 C2 2.8(5) . .
C1 N2 C11 C10 -179.4(4) . .
C12 N2 C11 C10 4.6(6) . .
C1 N2 C11 C2 0.2(3) . .
C12 N2 C11 C2 -175.8(3) . .
C11 C10 C9 C8 177.9(3) . .
C11 C10 C9 C4 -1.1(5) . .
C10 C9 C8 C7 -177.9(3) . .
C4 C9 C8 C7 1.1(5) . .
C1 N1 C2 C3 -177.5(3) . .
Zn1 N1 C2 C3 6.5(5) . .
C1 N1 C2 C11 0.7(4) . .
Zn1 N1 C2 C11 -175.3(2) . .
C10 C11 C2 C3 -2.5(5) . .
N2 C11 C2 C3 177.8(3) . .
C10 C11 C2 N1 179.1(3) . .
N2 C11 C2 N1 -0.5(4) . .
C6 C5 C4 C3 179.3(3) . .
C6 C5 C4 C9 0.6(5) . .
C10 C9 C4 C3 -1.1(5) . .
C8 C9 C4 C3 179.9(3) . .
C10 C9 C4 C5 177.6(3) . .
C8 C9 C4 C5 -1.4(5) . .
C17A C16A C15 C16B 82.4(19) . .
C17A C16A C15 C14A 3.6(6) . .
C17A C16A C15 C14B -45.5(12) . .
C17A C16A C15 C18 -178.6(4) . .
O3A C18 C15 C16B -137.9(15) . .
O2 C18 C15 C16B 40.2(15) . .
O3B C18 C15 C16B -168(5) . .
O3A C18 C15 C16A 179.5(4) . .
O2 C18 C15 C16A -2.4(6) . .
O3B C18 C15 C16A 150(4) . .
O3A C18 C15 C14A -2.8(6) . .
O2 C18 C15 C14A 175.3(3) . .
O3B C18 C15 C14A -33(4) . .
O3A C18 C15 C14B 51.7(14) . .
O2 C18 C15 C14B -130.2(13) . .
O3B C18 C15 C14B 22(5) . .
C16B C15 C14A C13A -39.5(14) . .
C16A C15 C14A C13A -2.1(6) . .
C14B C15 C14A C13A 80.6(15) . .
C18 C15 C14A C13A -179.9(4) . .
C2 N1 C1 N2 -0.6(4) . .
Zn1 N1 C1 N2 175.2(2) . .
C11 N2 C1 N1 0.3(4) . .
C12 N2 C1 N1 176.5(3) . .
C4 C5 C6 C7 0.6(5) . .
N1 C2 C3 C4 178.3(3) . .
C11 C2 C3 C4 0.3(5) . .
C5 C4 C3 C2 -177.2(3) . .
C9 C4 C3 C2 1.5(5) . .
C15 C16A C17A C12 -1.8(7) . .
C17B C12 C17A C16A -72.5(14) . .
C13A C12 C17A C16A -1.6(6) . .
N2 C12 C17A C16A 178.7(4) . .
C13B C12 C17A C16A 45.9(13) . .
C17B C12 C13A C14A 43.1(11) . .
C17A C12 C13A C14A 3.0(6) . .
N2 C12 C13A C14A -177.2(4) . .
C13B C12 C13A C14A -79.0(11) . .
C15 C14A C13A C12 -1.2(6) . .
C9 C8 C7 C6 0.1(5) . .
C5 C6 C7 C8 -1.0(5) . .
C13A C12 C17B C16B -51(2) . .
C17A C12 C17B C16B 73(2) . .
N2 C12 C17B C16B 173.0(17) . .
C13B C12 C17B C16B -6(3) . .
C16A C15 C16B C17B -82(2) . .
C14A C15 C16B C17B 34(2) . .
C14B C15 C16B C17B -16(3) . .
C18 C15 C16B C17B 174.4(15) . .
C12 C17B C16B C15 13(4) . .
C16B C15 C14B C13B 13(3) . .
C16A C15 C14B C13B 47(3) . .
C14A C15 C14B C13B -69(2) . .
C18 C15 C14B C13B -177(2) . .
C15 C14B C13B C12 -6(4) . .
C17B C12 C13B C14B 3(3) . .
C13A C12 C13B C14B 77(2) . .
C17A C12 C13B C14B -40(3) . .
N2 C12 C13B C14B -176(2) . .
